data_7713294
loop_
_publ_author_name
'Vashisth, Kanika'
'Dutta, Sanjay'
'Akram, Manjur O.'
'Martin, Caleb D.'

_publ_section_title
;
 Examining the reactivity of tris(<i>ortho</i>-carboranyl)borane with
 Lewis bases and application in frustrated Lewis pair Si-H bond cleavage.
;
_journal_name_full 'Dalton transactions (Cambridge, England : 2003)'
_journal_paper_doi 10.1039/d3dt01557b
_journal_year 2023
_chemical_formula_moiety 'C30 H64 B31 P Si'
_chemical_formula_sum 'C30 H64 B31 P Si'
_chemical_formula_weight 818.98
_chemical_name_systematic tris-carborane_triphenylphosphine_triethylsilane
_chemical_properties_physical Air-sensitive,Moisture-sensitive
_space_group_crystal_system trigonal
_space_group_IT_number 148
_space_group_name_Hall '-R 3'
_space_group_name_H-M_alt 'R -3 :H'
_atom_sites_solution_hydrogens mixed
_atom_sites_solution_primary direct
_audit_creation_method SHELXL-2013
_audit_update_record
;
2023-04-28 deposited with the CCDC.	2023-06-21 downloaded from the CCDC.
;
_cell_angle_alpha 90
_cell_angle_beta 90
_cell_angle_gamma 120
_cell_formula_units_Z 6
_cell_length_a 15.5559(7)
_cell_length_b 15.5559(7)
_cell_length_c 36.209(3)
_cell_measurement_reflns_used 9860
_cell_measurement_temperature 193(2)
_cell_measurement_theta_max 26.39
_cell_measurement_theta_min 2.62
_cell_volume 7588.2(8)
_computing_cell_refinement 'Bruker SAINT'
_computing_data_collection 'Bruker APEX2'
_computing_data_reduction 'Bruker SAINT'
_computing_molecular_graphics 'Bruker SHELXTL'
_computing_publication_material 'Bruker SHELXTL'
_computing_structure_refinement 'SHELXL-2013 (Sheldrick, 2013)'
_computing_structure_solution 'SHELXS-97 (Sheldrick 2008)'
_diffrn_ambient_temperature 193(2)
_diffrn_measured_fraction_theta_full 0.997
_diffrn_measured_fraction_theta_max 0.993
_diffrn_measurement_device_type 'Bruker APEX-II CCD'
_diffrn_measurement_method '\f and \w scans'
_diffrn_radiation_type MoK\a
_diffrn_radiation_wavelength 0.71073
_diffrn_reflns_av_R_equivalents 0.0610
_diffrn_reflns_av_unetI/netI 0.0434
_diffrn_reflns_Laue_measured_fraction_full 0.997
_diffrn_reflns_Laue_measured_fraction_max 0.993
_diffrn_reflns_limit_h_max 18
_diffrn_reflns_limit_h_min -19
_diffrn_reflns_limit_k_max 19
_diffrn_reflns_limit_k_min -19
_diffrn_reflns_limit_l_max 45
_diffrn_reflns_limit_l_min -45
_diffrn_reflns_number 20946
_diffrn_reflns_point_group_measured_fraction_full 0.997
_diffrn_reflns_point_group_measured_fraction_max 0.993
_diffrn_reflns_theta_full 25.242
_diffrn_reflns_theta_max 26.395
_diffrn_reflns_theta_min 2.619
_exptl_absorpt_coefficient_mu 0.104
_exptl_absorpt_correction_T_max 0.810
_exptl_absorpt_correction_T_min 0.786
_exptl_absorpt_correction_type multi-scan
_exptl_absorpt_process_details SADabs
_exptl_crystal_colour colourless
_exptl_crystal_density_diffrn 1.075
_exptl_crystal_description BLOCK
_exptl_crystal_F_000 2568
_exptl_crystal_recrystallization_method 'Vapour deposition'
_exptl_crystal_size_max 0.395
_exptl_crystal_size_mid 0.305
_exptl_crystal_size_min 0.095
_platon_squeeze_details
'A DISORDERED BENZENE MOLECULE WOULD NOT RESOLVE BY TRADITIONAL DISORDER MODELING AND THE SQUEEZE TOOL WAS USED AS THE SOLVENT DOES NOT INTERACT OR CHANGE THE MOLECULE OF INTEREST WITHIN THE MODEL'
_refine_diff_density_max 0.379
_refine_diff_density_min -0.394
_refine_diff_density_rms 0.062
_refine_ls_extinction_coef 0.0015(3)
_refine_ls_extinction_expression Fc^*^=kFc[1+0.001xFc^2^\l^3^/sin(2\q)]^-1/4^
_refine_ls_extinction_method SHELXL
_refine_ls_goodness_of_fit_ref 1.116
_refine_ls_hydrogen_treatment mixed
_refine_ls_matrix_type full
_refine_ls_number_parameters 198
_refine_ls_number_reflns 3460
_refine_ls_number_restraints 0
_refine_ls_restrained_S_all 1.116
_refine_ls_R_factor_all 0.0815
_refine_ls_R_factor_gt 0.0677
_refine_ls_shift/su_max 0.006
_refine_ls_shift/su_mean 0.002
_refine_ls_structure_factor_coef Fsqd
_refine_ls_weighting_details 'w=1/[\s^2^(Fo^2^)+(0.0736P)^2^+16.3826P] where P=(Fo^2^+2Fc^2^)/3'
_refine_ls_weighting_scheme calc
_refine_ls_wR_factor_gt 0.1691
_refine_ls_wR_factor_ref 0.1802
_reflns_Friedel_coverage 0.000
_reflns_number_gt 2718
_reflns_number_total 3460
_reflns_threshold_expression 'I > 2\s(I)'
_cod_data_source_file d3dt01557b2.cif
_cod_data_source_block Ph3PSiEt3_HBoCb3
_cod_depositor_comments
;
The following automatic conversions were performed:

data item '_exptl_absorpt_correction_type' value 'MULTI-SCAN' was
changed to 'multi-scan' in accordance with the
/home/data/users/saulius/crontab/automatic-downloads/rss-feeds/RSC/lib/dictionaries/cif_core.dic
dictionary named 'cif_core.dic' version 2.4.2 last updated on
2011-04-26.

data item '_atom_sites_solution_primary' value 'DIRECT METHODS' was
changed to 'direct'.

Automatic conversion script
Id: cif_fix_values 8170 2020-07-09 18:12:32Z antanas 
;
_cod_original_cell_volume 7588.2(9)
_cod_database_code 7713294
_shelx_space_group_comment
; 
The symmetry employed for this shelxl refinement is uniquely defined 
by the following loop, which should always be used as a source of 
symmetry information in preference to the above space-group names. 
They are only intended as comments. 
;
_shelx_estimated_absorpt_t_min 0.960
_shelx_estimated_absorpt_t_max 0.990
_shelxl_version_number 2013-4
_platon_squeeze_void_probe_radius 1.20

loop_
_space_group_symop_operation_xyz
'x, y, z'
'-y, x-y, z'
'-x+y, -x, z'
'x+2/3, y+1/3, z+1/3'
'-y+2/3, x-y+1/3, z+1/3'
'-x+y+2/3, -x+1/3, z+1/3'
'x+1/3, y+2/3, z+2/3'
'-y+1/3, x-y+2/3, z+2/3'
'-x+y+1/3, -x+2/3, z+2/3'
'-x, -y, -z'
'y, -x+y, -z'
'x-y, x, -z'
'-x+2/3, -y+1/3, -z+1/3'
'y+2/3, -x+y+1/3, -z+1/3'
'x-y+2/3, x+1/3, -z+1/3'
'-x+1/3, -y+2/3, -z+2/3'
'y+1/3, -x+y+2/3, -z+2/3'
'x-y+1/3, x+2/3, -z+2/3'

loop_
_atom_site_label
_atom_site_type_symbol
_atom_site_fract_x
_atom_site_fract_y
_atom_site_fract_z
_atom_site_U_iso_or_equiv
_atom_site_adp_type
_atom_site_occupancy
_atom_site_site_symmetry_order
_atom_site_calc_flag
_atom_site_refinement_flags_posn
_atom_site_refinement_flags_adp
_atom_site_refinement_flags_occupancy
_atom_site_disorder_assembly
_atom_site_disorder_group
P1 P 0.3333 0.6667 0.57253(3) 0.0303(3) Uani 1 3 d S T P A 3
Si1 Si 0.3333 0.6667 0.50739(3) 0.0342(3) Uani 1 3 d S T P A 3
C3 C 0.42107(16) 0.63372(16) 0.59094(7) 0.0328(5) Uani 1 1 d . . . A 3
C1 C 0.11720(16) 0.09149(16) 0.58719(6) 0.0306(5) Uani 1 1 d . . . B 3
C4 C 0.39480(19) 0.56680(19) 0.62020(7) 0.0400(6) Uani 1 1 d . . . A 3
H4A H 0.3301 0.5374 0.6305 0.048 Uiso 1 1 calc R U . A 3
C2 C 0.13964(18) 0.20780(17) 0.58495(6) 0.0337(5) Uani 1 1 d . . . B 3
C8 C 0.51645(18) 0.67692(19) 0.57617(8) 0.0439(6) Uani 1 1 d . . . A 3
H8A H 0.5348 0.7225 0.5562 0.053 Uiso 1 1 calc R U . A 3
C9 C 0.2304(2) 0.6850(2) 0.49115(8) 0.0463(6) Uani 1 1 d . . . A 3
H9A H 0.2388 0.7462 0.5030 0.056 Uiso 1 1 calc R U . A 3
H9B H 0.2391 0.6979 0.4643 0.056 Uiso 1 1 calc R U . A 3
C5 C 0.4638(2) 0.5433(2) 0.63419(8) 0.0510(7) Uani 1 1 d . . . A 3
H5A H 0.4459 0.4974 0.6540 0.061 Uiso 1 1 calc R U . A 3
C6 C 0.5579(2) 0.5864(2) 0.61950(9) 0.0533(7) Uani 1 1 d . . . A 3
H6A H 0.6047 0.5701 0.6292 0.064 Uiso 1 1 calc R U . A 3
C7 C 0.5846(2) 0.6530(2) 0.59072(9) 0.0522(7) Uani 1 1 d . . . A 3
H7A H 0.6498 0.6827 0.5808 0.063 Uiso 1 1 calc R U . A 3
C10 C 0.1242(2) 0.6038(2) 0.49755(11) 0.0623(9) Uani 1 1 d . . . A 3
H10A H 0.1142 0.5414 0.4870 0.093 Uiso 1 1 calc R U . A 3
H10B H 0.0789 0.6219 0.4856 0.093 Uiso 1 1 calc R U . A 3
H10C H 0.1106 0.5954 0.5241 0.093 Uiso 1 1 calc R U . A 3
B4 B 0.20819(19) 0.0878(2) 0.56021(7) 0.0333(6) Uani 1 1 d . . . B 3
H4 H 0.1960 0.0194 0.5454 0.040 Uiso 1 1 calc R U . B 3
B5 B 0.15059(19) 0.15464(19) 0.54564(7) 0.0325(6) Uani 1 1 d . . . B 3
H5 H 0.0985 0.1308 0.5215 0.039 Uiso 1 1 calc R U . B 3
B9 B 0.28095(19) 0.2073(2) 0.54064(8) 0.0354(6) Uani 1 1 d . . . B 3
H9 H 0.3164 0.2186 0.5128 0.042 Uiso 1 1 calc R U . B 3
B1 B 0.0000 0.0000 0.59767(12) 0.0307(9) Uani 1 3 d S T P B 3
B3 B 0.2200(2) 0.0983(2) 0.60901(7) 0.0365(6) Uani 1 1 d . . . B 3
H3 H 0.2146 0.0364 0.6265 0.044 Uiso 1 1 calc R U . B 3
B10 B 0.2334(2) 0.2827(2) 0.55621(8) 0.0364(6) Uani 1 1 d . . . B 3
H10 H 0.2360 0.3436 0.5389 0.044 Uiso 1 1 calc R U . B 3
B6 B 0.2471(2) 0.2937(2) 0.60495(8) 0.0406(6) Uani 1 1 d . . . B 3
H6 H 0.2587 0.3620 0.6196 0.049 Uiso 1 1 calc R U . B 3
B11 B 0.3411(2) 0.2932(2) 0.57763(8) 0.0403(6) Uani 1 1 d . . . B 3
H11 H 0.4162 0.3606 0.5743 0.048 Uiso 1 1 calc R U . B 3
B8 B 0.3247(2) 0.1713(2) 0.58006(8) 0.0390(6) Uani 1 1 d . . . B 3
H8 H 0.3891 0.1582 0.5784 0.047 Uiso 1 1 calc R U . B 3
B7 B 0.3031(2) 0.2256(2) 0.61996(8) 0.0417(7) Uani 1 1 d . . . B 3
H7 H 0.3533 0.2485 0.6446 0.050 Uiso 1 1 calc R U . B 3
B2 B 0.1731(2) 0.1742(2) 0.62466(8) 0.0400(6) Uani 1 1 d . . . B 3
H2A H 0.1362 0.1634 0.6522 0.048 Uiso 1 1 calc R U . B 3
H1 H 0.0000 0.0000 0.6263(13) 0.038(12) Uiso 1 3 d S . P C 3
H2 H 0.080(2) 0.212(2) 0.5859(9) 0.061(9) Uiso 1 1 d . . . D 3

loop_
_atom_site_aniso_label
_atom_site_aniso_U_11
_atom_site_aniso_U_22
_atom_site_aniso_U_33
_atom_site_aniso_U_23
_atom_site_aniso_U_13
_atom_site_aniso_U_12
P1 0.0286(3) 0.0286(3) 0.0338(5) 0.000 0.000 0.01429(17)
Si1 0.0342(4) 0.0342(4) 0.0343(6) 0.000 0.000 0.0171(2)
C3 0.0317(11) 0.0310(11) 0.0371(12) -0.0031(9) -0.0038(9) 0.0168(9)
C1 0.0355(11) 0.0335(11) 0.0228(10) -0.0050(8) -0.0044(8) 0.0173(10)
C4 0.0403(13) 0.0404(13) 0.0383(13) -0.0004(10) -0.0050(10) 0.0194(11)
C2 0.0360(12) 0.0349(12) 0.0297(11) -0.0045(9) -0.0013(9) 0.0173(10)
C8 0.0344(13) 0.0449(14) 0.0501(15) 0.0063(11) 0.0007(11) 0.0182(11)
C9 0.0456(14) 0.0525(15) 0.0449(15) -0.0011(12) -0.0084(12) 0.0276(13)
C5 0.0557(17) 0.0503(16) 0.0480(16) 0.0062(12) -0.0104(13) 0.0273(14)
C6 0.0487(16) 0.0476(15) 0.069(2) -0.0056(14) -0.0220(14) 0.0283(13)
C7 0.0343(13) 0.0531(16) 0.070(2) -0.0025(14) -0.0064(13) 0.0225(12)
C10 0.0407(15) 0.0633(19) 0.082(2) -0.0012(17) -0.0122(15) 0.0251(14)
B4 0.0311(13) 0.0366(13) 0.0319(13) -0.0026(10) -0.0025(10) 0.0167(11)
B5 0.0344(13) 0.0343(13) 0.0272(12) -0.0008(10) 0.0005(10) 0.0161(11)
B9 0.0328(13) 0.0381(14) 0.0338(14) 0.0006(11) 0.0009(10) 0.0167(11)
B1 0.0337(14) 0.0337(14) 0.025(2) 0.000 0.000 0.0169(7)
B3 0.0390(14) 0.0398(14) 0.0297(13) -0.0015(11) -0.0074(10) 0.0188(12)
B10 0.0365(14) 0.0346(13) 0.0363(14) 0.0000(11) 0.0005(11) 0.0165(11)
B6 0.0394(15) 0.0357(14) 0.0407(15) -0.0096(11) -0.0057(12) 0.0143(12)
B11 0.0367(14) 0.0398(15) 0.0393(15) -0.0052(11) -0.0034(11) 0.0153(12)
B8 0.0341(14) 0.0405(15) 0.0416(15) -0.0009(12) -0.0050(11) 0.0179(12)
B7 0.0386(15) 0.0425(15) 0.0364(15) -0.0055(12) -0.0099(11) 0.0147(12)
B2 0.0456(16) 0.0396(15) 0.0303(13) -0.0064(11) -0.0054(11) 0.0179(13)

loop_
_atom_type_symbol
_atom_type_description
_atom_type_scat_dispersion_real
_atom_type_scat_dispersion_imag
_atom_type_scat_source
C C 0.0033 0.0016 'International Tables Vol C Tables 4.2.6.8 and 6.1.1.4'
H H 0.0000 0.0000 'International Tables Vol C Tables 4.2.6.8 and 6.1.1.4'
B B 0.0013 0.0007 'International Tables Vol C Tables 4.2.6.8 and 6.1.1.4'
P P 0.1023 0.0942 'International Tables Vol C Tables 4.2.6.8 and 6.1.1.4'
Si Si 0.0817 0.0704 'International Tables Vol C Tables 4.2.6.8 and 6.1.1.4'

loop_
_geom_angle_atom_site_label_1
_geom_angle_atom_site_label_2
_geom_angle_atom_site_label_3
_geom_angle
_geom_angle_site_symmetry_1
_geom_angle_site_symmetry_3
_geom_angle_publ_flag
C3 P1 C3 107.22(9) . 2_665 ?
C3 P1 C3 107.23(9) . 3_565 ?
C3 P1 C3 107.23(9) 2_665 3_565 ?
C3 P1 Si1 111.63(8) . . ?
C3 P1 Si1 111.63(8) 2_665 . ?
C3 P1 Si1 111.63(8) 3_565 . ?
C9 Si1 C9 110.47(9) 3_565 . ?
C9 Si1 C9 110.47(9) 3_565 2_665 ?
C9 Si1 C9 110.47(9) . 2_665 ?
C9 Si1 P1 108.45(10) 3_565 . ?
C9 Si1 P1 108.46(10) . . ?
C9 Si1 P1 108.45(10) 2_665 . ?
C8 C3 C4 119.7(2) . . ?
C8 C3 P1 119.63(19) . . ?
C4 C3 P1 120.69(18) . . ?
C2 C1 B1 118.33(15) . . ?
C2 C1 B5 59.99(14) . . ?
B1 C1 B5 124.1(2) . . ?
C2 C1 B3 105.64(17) . . ?
B1 C1 B3 121.14(18) . . ?
B5 C1 B3 110.80(18) . . ?
C2 C1 B4 106.00(17) . . ?
B1 C1 B4 130.16(17) . . ?
B5 C1 B4 60.85(14) . . ?
B3 C1 B4 61.30(15) . . ?
C2 C1 B2 59.19(14) . . ?
B1 C1 B2 111.6(2) . . ?
B5 C1 B2 110.81(18) . . ?
B3 C1 B2 60.30(15) . . ?
B4 C1 B2 109.93(18) . . ?
C5 C4 C3 119.7(2) . . ?
C5 C4 H4A 120.1 . . ?
C3 C4 H4A 120.1 . . ?
C1 C2 B10 114.73(18) . . ?
C1 C2 B6 115.12(19) . . ?
B10 C2 B6 63.23(16) . . ?
C1 C2 B5 61.88(14) . . ?
B10 C2 B5 63.78(15) . . ?
B6 C2 B5 116.30(19) . . ?
C1 C2 B2 63.50(15) . . ?
B10 C2 B2 116.2(2) . . ?
B6 C2 B2 63.09(16) . . ?
B5 C2 B2 116.03(19) . . ?
C1 C2 H2 113(2) . . ?
B10 C2 H2 120(2) . . ?
B6 C2 H2 122(2) . . ?
B5 C2 H2 114(2) . . ?
B2 C2 H2 116(2) . . ?
C7 C8 C3 119.7(3) . . ?
C7 C8 H8A 120.1 . . ?
C3 C8 H8A 120.1 . . ?
C10 C9 Si1 119.2(2) . . ?
C10 C9 H9A 107.5 . . ?
Si1 C9 H9A 107.5 . . ?
C10 C9 H9B 107.5 . . ?
Si1 C9 H9B 107.5 . . ?
H9A C9 H9B 107.0 . . ?
C6 C5 C4 120.3(3) . . ?
C6 C5 H5A 119.9 . . ?
C4 C5 H5A 119.9 . . ?
C5 C6 C7 120.3(3) . . ?
C5 C6 H6A 119.8 . . ?
C7 C6 H6A 119.8 . . ?
C6 C7 C8 120.3(3) . . ?
C6 C7 H7A 119.9 . . ?
C8 C7 H7A 119.9 . . ?
C9 C10 H10A 109.5 . . ?
C9 C10 H10B 109.5 . . ?
H10A C10 H10B 109.5 . . ?
C9 C10 H10C 109.5 . . ?
H10A C10 H10C 109.5 . . ?
H10B C10 H10C 109.5 . . ?
C1 B4 B5 59.14(14) . . ?
C1 B4 B8 107.37(18) . . ?
B5 B4 B8 108.99(19) . . ?
C1 B4 B9 107.06(18) . . ?
B5 B4 B9 60.44(15) . . ?
B8 B4 B9 60.64(15) . . ?
C1 B4 B3 59.22(14) . . ?
B5 B4 B3 107.74(18) . . ?
B8 B4 B3 60.51(16) . . ?
B9 B4 B3 108.66(19) . . ?
C1 B4 H4 123.0 . . ?
B5 B4 H4 121.5 . . ?
B8 B4 H4 121.1 . . ?
B9 B4 H4 121.4 . . ?
B3 B4 H4 121.6 . . ?
C2 B5 C1 58.14(13) . . ?
C2 B5 B4 103.97(18) . . ?
C1 B5 B4 60.01(14) . . ?
C2 B5 B9 103.32(18) . . ?
C1 B5 B9 107.48(18) . . ?
B4 B5 B9 60.11(15) . . ?
C2 B5 B10 58.01(14) . . ?
C1 B5 B10 106.90(18) . . ?
B4 B5 B10 107.33(18) . . ?
B9 B5 B10 59.25(15) . . ?
C2 B5 H5 125.6 . . ?
C1 B5 H5 121.8 . . ?
B4 B5 H5 122.4 . . ?
B9 B5 H5 122.9 . . ?
B10 B5 H5 122.2 . . ?
B10 B9 B4 108.03(19) . . ?
B10 B9 B5 60.80(15) . . ?
B4 B9 B5 59.44(14) . . ?
B10 B9 B8 107.75(19) . . ?
B4 B9 B8 59.67(15) . . ?
B5 B9 B8 107.42(19) . . ?
B10 B9 B11 60.07(16) . . ?
B4 B9 B11 107.76(19) . . ?
B5 B9 B11 108.55(19) . . ?
B8 B9 B11 59.82(16) . . ?
B10 B9 H9 121.4 . . ?
B4 B9 H9 122.1 . . ?
B5 B9 H9 121.6 . . ?
B8 B9 H9 122.2 . . ?
B11 B9 H9 121.6 . . ?
C1 B1 C1 115.18(11) 2 . ?
C1 B1 C1 115.18(11) 2 3 ?
C1 B1 C1 115.18(11) . 3 ?
C1 B1 H1 102.88(16) 2 . ?
C1 B1 H1 102.88(15) . . ?
C1 B1 H1 102.88(16) 3 . ?
C1 B3 B2 60.71(15) . . ?
C1 B3 B4 59.48(14) . . ?
B2 B3 B4 108.80(19) . . ?
C1 B3 B7 107.56(19) . . ?
B2 B3 B7 59.89(17) . . ?
B4 B3 B7 107.9(2) . . ?
C1 B3 B8 106.84(18) . . ?
B2 B3 B8 108.2(2) . . ?
B4 B3 B8 59.59(15) . . ?
B7 B3 B8 60.05(16) . . ?
C1 B3 H3 122.2 . . ?
B2 B3 H3 121.0 . . ?
B4 B3 H3 121.7 . . ?
B7 B3 H3 121.9 . . ?
B8 B3 H3 122.2 . . ?
C2 B10 B9 104.02(19) . . ?
C2 B10 B6 58.40(15) . . ?
B9 B10 B6 108.2(2) . . ?
C2 B10 B11 104.05(19) . . ?
B9 B10 B11 60.70(16) . . ?
B6 B10 B11 59.71(16) . . ?
C2 B10 B5 58.21(14) . . ?
B9 B10 B5 59.95(15) . . ?
B6 B10 B5 107.71(19) . . ?
B11 B10 B5 108.38(19) . . ?
C2 B10 H10 125.5 . . ?
B9 B10 H10 122.2 . . ?
B6 B10 H10 121.6 . . ?
B11 B10 H10 122.2 . . ?
B5 B10 H10 121.5 . . ?
C2 B6 B7 104.33(19) . . ?
C2 B6 B11 104.44(19) . . ?
B7 B6 B11 60.70(17) . . ?
C2 B6 B2 58.59(15) . . ?
B7 B6 B2 60.14(17) . . ?
B11 B6 B2 108.9(2) . . ?
C2 B6 B10 58.37(15) . . ?
B7 B6 B10 108.7(2) . . ?
B11 B6 B10 60.24(16) . . ?
B2 B6 B10 108.37(19) . . ?
C2 B6 H6 125.4 . . ?
B7 B6 H6 122.1 . . ?
B11 B6 H6 121.9 . . ?
B2 B6 H6 121.1 . . ?
B10 B6 H6 121.2 . . ?
B6 B11 B10 60.06(16) . . ?
B6 B11 B8 107.3(2) . . ?
B10 B11 B8 107.24(19) . . ?
B6 B11 B7 59.42(17) . . ?
B10 B11 B7 107.5(2) . . ?
B8 B11 B7 60.14(17) . . ?
B6 B11 B9 107.27(19) . . ?
B10 B11 B9 59.22(15) . . ?
B8 B11 B9 60.01(16) . . ?
B7 B11 B9 107.9(2) . . ?
B6 B11 H11 122.2 . . ?
B10 B11 H11 122.2 . . ?
B8 B11 H11 122.0 . . ?
B7 B11 H11 121.8 . . ?
B9 B11 H11 122.0 . . ?
B4 B8 B11 108.06(19) . . ?
B4 B8 B3 59.91(15) . . ?
B11 B8 B3 107.8(2) . . ?
B4 B8 B9 59.70(15) . . ?
B11 B8 B9 60.17(16) . . ?
B3 B8 B9 107.44(19) . . ?
B4 B8 B7 108.0(2) . . ?
B11 B8 B7 59.94(17) . . ?
B3 B8 B7 59.97(16) . . ?
B9 B8 B7 107.9(2) . . ?
B4 B8 H8 121.7 . . ?
B11 B8 H8 121.6 . . ?
B3 B8 H8 122.0 . . ?
B9 B8 H8 122.0 . . ?
B7 B8 H8 121.7 . . ?
B6 B7 B2 60.31(17) . . ?
B6 B7 B11 59.88(17) . . ?
B2 B7 B11 108.4(2) . . ?
B6 B7 B3 107.28(19) . . ?
B2 B7 B3 59.41(16) . . ?
B11 B7 B3 107.8(2) . . ?
B6 B7 B8 107.5(2) . . ?
B2 B7 B8 107.80(19) . . ?
B11 B7 B8 59.92(16) . . ?
B3 B7 B8 59.98(16) . . ?
B6 B7 H7 122.0 . . ?
B2 B7 H7 121.6 . . ?
B11 B7 H7 121.6 . . ?
B3 B7 H7 122.2 . . ?
B8 B7 H7 121.9 . . ?
C2 B2 B3 103.16(19) . . ?
C2 B2 C1 57.31(13) . . ?
B3 B2 C1 58.99(14) . . ?
C2 B2 B7 103.7(2) . . ?
B3 B2 B7 60.70(17) . . ?
C1 B2 B7 106.85(19) . . ?
C2 B2 B6 58.33(15) . . ?
B3 B2 B6 107.7(2) . . ?
C1 B2 B6 106.18(19) . . ?
B7 B2 B6 59.54(17) . . ?
C2 B2 H2A 125.8 . . ?
B3 B2 H2A 122.6 . . ?
C1 B2 H2A 122.9 . . ?
B7 B2 H2A 122.5 . . ?
B6 B2 H2A 122.0 . . ?

loop_
_geom_bond_atom_site_label_1
_geom_bond_atom_site_label_2
_geom_bond_distance
_geom_bond_site_symmetry_2
_geom_bond_publ_flag
P1 C3 1.808(2) . ?
P1 C3 1.808(2) 2_665 ?
P1 C3 1.808(2) 3_565 ?
P1 Si1 2.3585(15) . ?
Si1 C9 1.857(3) 3_565 ?
Si1 C9 1.857(3) . ?
Si1 C9 1.857(3) 2_665 ?
C3 C8 1.394(3) . ?
C3 C4 1.396(3) . ?
C1 C2 1.664(3) . ?
C1 B1 1.703(2) . ?
C1 B5 1.728(3) . ?
C1 B3 1.739(3) . ?
C1 B4 1.744(3) . ?
C1 B2 1.770(3) . ?
C4 C5 1.391(4) . ?
C4 H4A 0.9500 . ?
C2 B10 1.693(4) . ?
C2 B6 1.694(4) . ?
C2 B5 1.697(3) . ?
C2 B2 1.698(4) . ?
C2 H2 0.96(3) . ?
C8 C7 1.390(4) . ?
C8 H8A 0.9500 . ?
C9 C10 1.514(4) . ?
C9 H9A 0.9900 . ?
C9 H9B 0.9900 . ?
C5 C6 1.376(4) . ?
C5 H5A 0.9500 . ?
C6 C7 1.380(4) . ?
C6 H6A 0.9500 . ?
C7 H7A 0.9500 . ?
C10 H10A 0.9800 . ?
C10 H10B 0.9800 . ?
C10 H10C 0.9800 . ?
B4 B5 1.758(4) . ?
B4 B8 1.770(4) . ?
B4 B9 1.770(4) . ?
B4 B3 1.776(4) . ?
B4 H4 1.1200 . ?
B5 B9 1.776(4) . ?
B5 B10 1.791(4) . ?
B5 H5 1.1200 . ?
B9 B10 1.763(4) . ?
B9 B8 1.787(4) . ?
B9 B11 1.790(4) . ?
B9 H9 1.1200 . ?
B1 C1 1.703(2) 2 ?
B1 C1 1.703(2) 3 ?
B1 H1 1.04(5) . ?
B3 B2 1.763(4) . ?
B3 B7 1.786(4) . ?
B3 B8 1.786(4) . ?
B3 H3 1.1200 . ?
B10 B6 1.775(4) . ?
B10 B11 1.779(4) . ?
B10 H10 1.1200 . ?
B6 B7 1.761(4) . ?
B6 B11 1.769(4) . ?
B6 B2 1.775(4) . ?
B6 H6 1.1200 . ?
B11 B8 1.784(4) . ?
B11 B7 1.784(4) . ?
B11 H11 1.1200 . ?
B8 B7 1.788(4) . ?
B8 H8 1.1200 . ?
B7 B2 1.772(4) . ?
B7 H7 1.1200 . ?
B2 H2A 1.1200 . ?

loop_
_geom_torsion_atom_site_label_1
_geom_torsion_atom_site_label_2
_geom_torsion_atom_site_label_3
_geom_torsion_atom_site_label_4
_geom_torsion
_geom_torsion_site_symmetry_1
_geom_torsion_site_symmetry_2
_geom_torsion_site_symmetry_3
_geom_torsion_site_symmetry_4
_geom_torsion_publ_flag
C3 P1 C3 C8 -77.0(3) 2_665 . . . ?
C3 P1 C3 C8 168.10(19) 3_565 . . . ?
Si1 P1 C3 C8 45.5(2) . . . . ?
C3 P1 C3 C4 101.85(15) 2_665 . . . ?
C3 P1 C3 C4 -13.0(2) 3_565 . . . ?
Si1 P1 C3 C4 -135.59(18) . . . . ?
C8 C3 C4 C5 -0.4(4) . . . . ?
P1 C3 C4 C5 -179.3(2) . . . . ?
B1 C1 C2 B10 -152.2(2) . . . . ?
B5 C1 C2 B10 -37.09(18) . . . . ?
B3 C1 C2 B10 68.2(2) . . . . ?
B4 C1 C2 B10 4.2(2) . . . . ?
B2 C1 C2 B10 108.2(2) . . . . ?
B1 C1 C2 B6 137.2(2) . . . . ?
B5 C1 C2 B6 -107.7(2) . . . . ?
B3 C1 C2 B6 -2.4(2) . . . . ?
B4 C1 C2 B6 -66.4(2) . . . . ?
B2 C1 C2 B6 37.6(2) . . . . ?
B1 C1 C2 B5 -115.1(2) . . . . ?
B3 C1 C2 B5 105.31(19) . . . . ?
B4 C1 C2 B5 41.33(16) . . . . ?
B2 C1 C2 B5 145.32(19) . . . . ?
B1 C1 C2 B2 99.5(2) . . . . ?
B5 C1 C2 B2 -145.32(19) . . . . ?
B3 C1 C2 B2 -40.01(18) . . . . ?
B4 C1 C2 B2 -103.99(19) . . . . ?
C4 C3 C8 C7 0.0(4) . . . . ?
P C3 C8 C7 178.9(2) . . . . ?
C9 Si1 C9 C10 173.1(2) 3_565 . . . ?
C9 Si1 C9 C10 50.5(3) 2_665 . . . ?
P1 Si1 C9 C10 -68.2(3) . . . . ?
C3 C4 C5 C6 0.5(4) . . . . ?
C4 C5 C6 C7 -0.1(5) . . . . ?
C5 C6 C7 C8 -0.3(5) . . . . ?
C3 C8 C7 C6 0.4(4) . . . . ?
C2 C1 B4 B5 -40.90(16) . . . . ?
B1 C1 B4 B5 111.7(3) . . . . ?
B3 C1 B4 B5 -140.26(19) . . . . ?
B2 C1 B4 B5 -103.33(19) . . . . ?
C2 C1 B4 B8 61.2(2) . . . . ?
B1 C1 B4 B8 -146.2(2) . . . . ?
B5 C1 B4 B8 102.1(2) . . . . ?
B3 C1 B4 B8 -38.13(18) . . . . ?
B2 C1 B4 B8 -1.2(2) . . . . ?
C2 C1 B4 B9 -2.6(2) . . . . ?
B1 C1 B4 B9 150.0(2) . . . . ?
B5 C1 B4 B9 38.33(17) . . . . ?
B3 C1 B4 B9 -101.9(2) . . . . ?
B2 C1 B4 B9 -65.0(2) . . . . ?
C2 C1 B4 B3 99.36(18) . . . . ?
B1 C1 B4 B3 -108.0(3) . . . . ?
B5 C1 B4 B3 140.26(19) . . . . ?
B2 C1 B4 B3 36.93(18) . . . . ?
B10 C2 B5 C1 142.37(19) . . . . ?
B6 C2 B5 C1 105.8(2) . . . . ?
B2 C2 B5 C1 34.52(19) . . . . ?
C1 C2 B5 B4 -40.45(16) . . . . ?
B10 C2 B5 B4 101.92(19) . . . . ?
B6 C2 B5 B4 65.4(2) . . . . ?
B2 C2 B5 B4 -5.9(3) . . . . ?
C1 C2 B5 B9 -102.49(19) . . . . ?
B10 C2 B5 B9 39.87(17) . . . . ?
B6 C2 B5 B9 3.3(3) . . . . ?
B2 C2 B5 B9 -68.0(2) . . . . ?
C1 C2 B5 B10 -142.37(19) . . . . ?
B6 C2 B5 B10 -36.5(2) . . . . ?
B2 C2 B5 B10 -107.8(2) . . . . ?
B1 C1 B5 C2 105.7(2) . . . . ?
B3 C1 B5 C2 -96.52(19) . . . . ?
B4 C1 B5 C2 -133.38(18) . . . . ?
B2 C1 B5 C2 -31.52(18) . . . . ?
C2 C1 B5 B4 133.38(18) . . . . ?
B1 C1 B5 B4 -120.9(2) . . . . ?
B3 C1 B5 B4 36.85(18) . . . . ?
B2 C1 B5 B4 101.9(2) . . . . ?
C2 C1 B5 B9 95.09(19) . . . . ?
B1 C1 B5 B9 -159.22(18) . . . . ?
B3 C1 B5 B9 -1.4(2) . . . . ?
B4 C1 B5 B9 -38.29(17) . . . . ?
B2 C1 B5 B9 63.6(2) . . . . ?
C2 C1 B5 B10 32.77(17) . . . . ?
B1 C1 B5 B10 138.46(18) . . . . ?
B3 C1 B5 B10 -63.8(2) . . . . ?
B4 C1 B5 B10 -100.61(19) . . . . ?
B2 C1 B5 B10 1.3(2) . . . . ?
C1 B4 B5 C2 39.50(15) . . . . ?
B8 B4 B5 C2 -59.8(2) . . . . ?
B9 B4 B5 C2 -97.52(19) . . . . ?
B3 B4 B5 C2 4.3(2) . . . . ?
B8 B4 B5 C1 -99.3(2) . . . . ?
B9 B4 B5 C1 -137.03(18) . . . . ?
B3 B4 B5 C1 -35.22(17) . . . . ?
C1 B4 B5 B9 137.03(18) . . . . ?
B8 B4 B5 B9 37.70(18) . . . . ?
B3 B4 B5 B9 101.8(2) . . . . ?
C1 B4 B5 B10 99.88(19) . . . . ?
B8 B4 B5 B10 0.6(2) . . . . ?
B9 B4 B5 B10 -37.15(17) . . . . ?
B3 B4 B5 B10 64.7(2) . . . . ?
C1 B4 B9 B10 0.3(2) . . . . ?
B5 B4 B9 B10 38.00(18) . . . . ?
B8 B4 B9 B10 -100.4(2) . . . . ?
B3 B4 B9 B10 -62.3(2) . . . . ?
C1 B4 B9 B5 -37.74(16) . . . . ?
B8 B4 B9 B5 -138.4(2) . . . . ?
B3 B4 B9 B5 -100.3(2) . . . . ?
C1 B4 B9 B8 100.7(2) . . . . ?
B5 B4 B9 B8 138.4(2) . . . . ?
B3 B4 B9 B8 38.17(18) . . . . ?
C1 B4 B9 B11 63.7(2) . . . . ?
B5 B4 B9 B11 101.5(2) . . . . ?
B8 B4 B9 B11 -36.97(19) . . . . ?
B3 B4 B9 B11 1.2(2) . . . . ?
C2 B5 B9 B10 -39.25(17) . . . . ?
C1 B5 B9 B10 -99.63(19) . . . . ?
B4 B5 B9 B10 -137.88(19) . . . . ?
C2 B5 B9 B4 98.63(19) . . . . ?
C1 B5 B9 B4 38.24(17) . . . . ?
B10 B5 B9 B4 137.88(19) . . . . ?
C2 B5 B9 B8 61.7(2) . . . . ?
C1 B5 B9 B8 1.4(2) . . . . ?
B4 B5 B9 B8 -36.88(18) . . . . ?
B10 B5 B9 B8 101.0(2) . . . . ?
C2 B5 B9 B11 -1.5(2) . . . . ?
C1 B5 B9 B11 -61.9(2) . . . . ?
B4 B5 B9 B11 -100.1(2) . . . . ?
B10 B5 B9 B11 37.77(19) . . . . ?
C2 C1 B1 C1 24.9(4) . . . 2 ?
B5 C1 B1 C1 -46.3(3) . . . 2 ?
B3 C1 B1 C1 158.0(2) . . . 2 ?
B4 C1 B1 C1 -124.92(17) . . . 2 ?
B2 C1 B1 C1 90.6(3) . . . 2 ?
C2 C1 B1 C1 162.71(16) . . . 3 ?
B5 C1 B1 C1 91.4(2) . . . 3 ?
B3 C1 B1 C1 -64.2(4) . . . 3 ?
B4 C1 B1 C1 12.9(4) . . . 3 ?
B2 C1 B1 C1 -131.6(2) . . . 3 ?
C2 C1 B3 B2 39.46(18) . . . . ?
B1 C1 B3 B2 -98.7(2) . . . . ?
B5 C1 B3 B2 102.8(2) . . . . ?
B4 C1 B3 B2 139.4(2) . . . . ?
C2 C1 B3 B4 -99.97(18) . . . . ?
B1 C1 B3 B4 121.9(2) . . . . ?
B5 C1 B3 B4 -36.67(17) . . . . ?
B2 C1 B3 B4 -139.4(2) . . . . ?
C2 C1 B3 B7 0.8(2) . . . . ?
B1 C1 B3 B7 -137.4(2) . . . . ?
B5 C1 B3 B7 64.1(2) . . . . ?
B4 C1 B3 B7 100.8(2) . . . . ?
B2 C1 B3 B7 -38.67(19) . . . . ?
C2 C1 B3 B8 -62.4(2) . . . . ?
B1 C1 B3 B8 159.5(2) . . . . ?
B5 C1 B3 B8 0.9(2) . . . . ?
B4 C1 B3 B8 37.59(18) . . . . ?
B2 C1 B3 B8 -101.8(2) . . . . ?
B5 B4 B3 C1 35.18(16) . . . . ?
B8 B4 B3 C1 137.39(19) . . . . ?
B9 B4 B3 C1 99.16(19) . . . . ?
C1 B4 B3 B2 -36.81(18) . . . . ?
B5 B4 B3 B2 -1.6(3) . . . . ?
B8 B4 B3 B2 100.6(2) . . . . ?
B9 B4 B3 B2 62.4(2) . . . . ?
C1 B4 B3 B7 -100.3(2) . . . . ?
B5 B4 B3 B7 -65.1(2) . . . . ?
B8 B4 B3 B7 37.14(19) . . . . ?
B9 B4 B3 B7 -1.1(3) . . . . ?
C1 B4 B3 B8 -137.39(19) . . . . ?
B5 B4 B3 B8 -102.2(2) . . . . ?
B9 B4 B3 B8 -38.23(18) . . . . ?
C1 C2 B10 B9 -4.0(2) . . . . ?
B6 C2 B10 B9 102.9(2) . . . . ?
B5 C2 B10 B9 -40.37(17) . . . . ?
B2 C2 B10 B9 67.3(2) . . . . ?
C1 C2 B10 B6 -106.9(2) . . . . ?
B5 C2 B10 B6 -143.3(2) . . . . ?
B2 C2 B10 B6 -35.6(2) . . . . ?
C1 C2 B10 B11 -66.8(2) . . . . ?
B6 C2 B10 B11 40.14(18) . . . . ?
B5 C2 B10 B11 -103.1(2) . . . . ?
B2 C2 B10 B11 4.5(3) . . . . ?
C1 C2 B10 B5 36.36(18) . . . . ?
B6 C2 B10 B5 143.3(2) . . . . ?
B2 C2 B10 B5 107.6(2) . . . . ?
B4 B9 B10 C2 2.1(2) . . . . ?
B5 B9 B10 C2 39.49(17) . . . . ?
B8 B9 B10 C2 -60.9(2) . . . . ?
B11 B9 B10 C2 -98.4(2) . . . . ?
B4 B9 B10 B6 63.0(2) . . . . ?
B5 B9 B10 B6 100.4(2) . . . . ?
B8 B9 B10 B6 -0.1(3) . . . . ?
B11 B9 B10 B6 -37.55(19) . . . . ?
B4 B9 B10 B11 100.5(2) . . . . ?
B5 B9 B10 B11 137.9(2) . . . . ?
B8 B9 B10 B11 37.49(19) . . . . ?
B4 B9 B10 B5 -37.40(17) . . . . ?
B8 B9 B10 B5 -100.4(2) . . . . ?
B11 B9 B10 B5 -137.9(2) . . . . ?
C1 B5 B10 C2 -32.82(17) . . . . ?
B4 B5 B10 C2 -95.92(19) . . . . ?
B9 B5 B10 C2 -133.45(19) . . . . ?
C2 B5 B10 B9 133.45(19) . . . . ?
C1 B5 B10 B9 100.63(19) . . . . ?
B4 B5 B10 B9 37.53(17) . . . . ?
C2 B5 B10 B6 32.31(18) . . . . ?
C1 B5 B10 B6 -0.5(2) . . . . ?
B4 B5 B10 B6 -63.6(2) . . . . ?
B9 B5 B10 B6 -101.1(2) . . . . ?
C2 B5 B10 B11 95.4(2) . . . . ?
C1 B5 B10 B11 62.6(2) . . . . ?
B4 B5 B10 B11 -0.5(2) . . . . ?
B9 B5 B10 B11 -38.01(18) . . . . ?
C1 C2 B6 B7 2.9(3) . . . . ?
B10 C2 B6 B7 -103.4(2) . . . . ?
B5 C2 B6 B7 -66.6(3) . . . . ?
B2 C2 B6 B7 40.71(19) . . . . ?
C1 C2 B6 B11 65.8(2) . . . . ?
B10 C2 B6 B11 -40.49(19) . . . . ?
B5 C2 B6 B11 -3.7(3) . . . . ?
B2 C2 B6 B11 103.6(2) . . . . ?
C1 C2 B6 B2 -37.76(19) . . . . ?
B10 C2 B6 B2 -144.1(2) . . . . ?
B5 C2 B6 B2 -107.3(2) . . . . ?
C1 C2 B6 B10 106.3(2) . . . . ?
B5 C2 B6 B10 36.7(2) . . . . ?
B2 C2 B6 B10 144.1(2) . . . . ?
B9 B10 B6 C2 -95.6(2) . . . . ?
B11 B10 B6 C2 -133.6(2) . . . . ?
B5 B10 B6 C2 -32.24(18) . . . . ?
C2 B10 B6 B7 95.6(2) . . . . ?
B9 B10 B6 B7 0.0(3) . . . . ?
B11 B10 B6 B7 -37.94(19) . . . . ?
B5 B10 B6 B7 63.4(2) . . . . ?
C2 B10 B6 B11 133.6(2) . . . . ?
B9 B10 B6 B11 37.99(19) . . . . ?
B5 B10 B6 B11 101.3(2) . . . . ?
C2 B10 B6 B2 31.84(19) . . . . ?
B9 B10 B6 B2 -63.8(2) . . . . ?
B11 B10 B6 B2 -101.8(2) . . . . ?
B5 B10 B6 B2 -0.4(3) . . . . ?
C2 B6 B11 B10 39.56(18) . . . . ?
B7 B6 B11 B10 138.1(2) . . . . ?
B2 B6 B11 B10 100.8(2) . . . . ?
C2 B6 B11 B8 -60.7(2) . . . . ?
B7 B6 B11 B8 37.81(19) . . . . ?
B2 B6 B11 B8 0.5(3) . . . . ?
B10 B6 B11 B8 -100.3(2) . . . . ?
C2 B6 B11 B7 -98.5(2) . . . . ?
B2 B6 B11 B7 -37.27(19) . . . . ?
B10 B6 B11 B7 -138.1(2) . . . . ?
C2 B6 B11 B9 2.4(3) . . . . ?
B7 B6 B11 B9 101.0(2) . . . . ?
B2 B6 B11 B9 63.7(3) . . . . ?
B10 B6 B11 B9 -37.11(19) . . . . ?
C2 B10 B11 B6 -39.49(18) . . . . ?
B9 B10 B11 B6 -137.9(2) . . . . ?
B5 B10 B11 B6 -100.2(2) . . . . ?
C2 B10 B11 B8 60.9(2) . . . . ?
B9 B10 B11 B8 -37.45(19) . . . . ?
B6 B10 B11 B8 100.4(2) . . . . ?
B5 B10 B11 B8 0.2(3) . . . . ?
C2 B10 B11 B7 -2.4(2) . . . . ?
B9 B10 B11 B7 -100.8(2) . . . . ?
B6 B10 B11 B7 37.08(19) . . . . ?
B5 B10 B11 B7 -63.1(2) . . . . ?
C2 B10 B11 B9 98.39(19) . . . . ?
B6 B10 B11 B9 137.9(2) . . . . ?
B5 B10 B11 B9 37.68(18) . . . . ?
B10 B9 B11 B6 37.49(19) . . . . ?
B4 B9 B11 B6 -63.5(2) . . . . ?
B5 B9 B11 B6 -0.6(3) . . . . ?
B8 B9 B11 B6 -100.4(2) . . . . ?
B4 B9 B11 B10 -101.0(2) . . . . ?
B5 B9 B11 B10 -38.09(18) . . . . ?
B8 B9 B11 B10 -137.9(2) . . . . ?
B10 B9 B11 B8 137.9(2) . . . . ?
B4 B9 B11 B8 36.90(18) . . . . ?
B5 B9 B11 B8 99.8(2) . . . . ?
B10 B9 B11 B7 100.1(2) . . . . ?
B4 B9 B11 B7 -0.9(3) . . . . ?
B5 B9 B11 B7 62.0(2) . . . . ?
B8 B9 B11 B7 -37.75(19) . . . . ?
C1 B4 B8 B11 -63.0(2) . . . . ?
B5 B4 B8 B11 -0.4(3) . . . . ?
B9 B4 B8 B11 37.19(19) . . . . ?
B3 B4 B8 B11 -100.5(2) . . . . ?
C1 B4 B8 B3 37.55(17) . . . . ?
B5 B4 B8 B3 100.1(2) . . . . ?
B9 B4 B8 B3 137.7(2) . . . . ?
C1 B4 B8 B9 -100.2(2) . . . . ?
B5 B4 B8 B9 -37.61(18) . . . . ?
B3 B4 B8 B9 -137.7(2) . . . . ?
C1 B4 B8 B7 0.4(2) . . . . ?
B5 B4 B8 B7 63.0(2) . . . . ?
B9 B4 B8 B7 100.6(2) . . . . ?
B3 B4 B8 B7 -37.14(19) . . . . ?
B6 B11 B8 B4 63.3(2) . . . . ?
B10 B11 B8 B4 0.1(3) . . . . ?
B7 B11 B8 B4 100.8(2) . . . . ?
B9 B11 B8 B4 -36.99(18) . . . . ?
B6 B11 B8 B3 0.0(3) . . . . ?
B10 B11 B8 B3 -63.2(2) . . . . ?
B7 B11 B8 B3 37.50(18) . . . . ?
B9 B11 B8 B3 -100.3(2) . . . . ?
B6 B11 B8 B9 100.3(2) . . . . ?
B10 B11 B8 B9 37.10(18) . . . . ?
B7 B11 B8 B9 137.8(2) . . . . ?
B6 B11 B8 B7 -37.49(19) . . . . ?
B10 B11 B8 B7 -100.7(2) . . . . ?
B9 B11 B8 B7 -137.8(2) . . . . ?
C1 B3 B8 B4 -37.54(17) . . . . ?
B2 B3 B8 B4 -101.5(2) . . . . ?
B7 B3 B8 B4 -138.5(2) . . . . ?
C1 B3 B8 B11 63.4(2) . . . . ?
B2 B3 B8 B11 -0.6(2) . . . . ?
B4 B3 B8 B11 101.0(2) . . . . ?
B7 B3 B8 B11 -37.49(19) . . . . ?
C1 B3 B8 B9 0.0(2) . . . . ?
B2 B3 B8 B9 -64.0(2) . . . . ?
B4 B3 B8 B9 37.50(18) . . . . ?
B7 B3 B8 B9 -101.0(2) . . . . ?
C1 B3 B8 B7 100.9(2) . . . . ?
B2 B3 B8 B7 36.92(18) . . . . ?
B4 B3 B8 B7 138.5(2) . . . . ?
B10 B9 B8 B4 100.9(2) . . . . ?
B5 B9 B8 B4 36.78(18) . . . . ?
B11 B9 B8 B4 138.5(2) . . . . ?
B10 B9 B8 B11 -37.60(19) . . . . ?
B4 B9 B8 B11 -138.5(2) . . . . ?
B5 B9 B8 B11 -101.7(2) . . . . ?
B10 B9 B8 B3 63.3(2) . . . . ?
B4 B9 B8 B3 -37.59(18) . . . . ?
B5 B9 B8 B3 -0.8(3) . . . . ?
B11 B9 B8 B3 100.9(2) . . . . ?
B10 B9 B8 B7 0.0(3) . . . . ?
B4 B9 B8 B7 -100.9(2) . . . . ?
B5 B9 B8 B7 -64.1(2) . . . . ?
B11 B9 B8 B7 37.65(19) . . . . ?
C2 B6 B7 B2 -39.93(18) . . . . ?
B11 B6 B7 B2 -138.7(2) . . . . ?
B10 B6 B7 B2 -100.9(2) . . . . ?
C2 B6 B7 B11 98.7(2) . . . . ?
B2 B6 B7 B11 138.7(2) . . . . ?
B10 B6 B7 B11 37.74(19) . . . . ?
C2 B6 B7 B3 -2.2(3) . . . . ?
B11 B6 B7 B3 -100.9(2) . . . . ?
B2 B6 B7 B3 37.72(19) . . . . ?
B10 B6 B7 B3 -63.2(3) . . . . ?
C2 B6 B7 B8 61.0(2) . . . . ?
B11 B6 B7 B8 -37.76(19) . . . . ?
B2 B6 B7 B8 100.9(2) . . . . ?
B10 B6 B7 B8 0.0(3) . . . . ?
B10 B11 B7 B6 -37.36(18) . . . . ?
B8 B11 B7 B6 -137.6(2) . . . . ?
B9 B11 B7 B6 -99.9(2) . . . . ?
B6 B11 B7 B2 37.21(19) . . . . ?
B10 B11 B7 B2 -0.2(3) . . . . ?
B8 B11 B7 B2 -100.3(2) . . . . ?
B9 B11 B7 B2 -62.6(3) . . . . ?
B6 B11 B7 B3 100.0(2) . . . . ?
B10 B11 B7 B3 62.7(3) . . . . ?
B8 B11 B7 B3 -37.51(19) . . . . ?
B9 B11 B7 B3 0.2(3) . . . . ?
B6 B11 B7 B8 137.6(2) . . . . ?
B10 B11 B7 B8 100.2(2) . . . . ?
B9 B11 B7 B8 37.70(18) . . . . ?
C1 B3 B7 B6 0.9(3) . . . . ?
B2 B3 B7 B6 -38.13(19) . . . . ?
B4 B3 B7 B6 63.7(2) . . . . ?
B8 B3 B7 B6 100.6(2) . . . . ?
C1 B3 B7 B2 39.05(18) . . . . ?
B4 B3 B7 B2 101.8(2) . . . . ?
B8 B3 B7 B2 138.7(2) . . . . ?
C1 B3 B7 B11 -62.2(2) . . . . ?
B2 B3 B7 B11 -101.3(2) . . . . ?
B4 B3 B7 B11 0.6(3) . . . . ?
B8 B3 B7 B11 37.48(19) . . . . ?
C1 B3 B7 B8 -99.7(2) . . . . ?
B2 B3 B7 B8 -138.7(2) . . . . ?
B4 B3 B7 B8 -36.93(18) . . . . ?
B4 B8 B7 B6 -63.1(2) . . . . ?
B11 B8 B7 B6 37.74(19) . . . . ?
B3 B8 B7 B6 -100.2(2) . . . . ?
B9 B8 B7 B6 0.0(3) . . . . ?
B4 B8 B7 B2 0.5(3) . . . . ?
B11 B8 B7 B2 101.4(2) . . . . ?
B3 B8 B7 B2 -36.60(19) . . . . ?
B9 B8 B7 B2 63.6(2) . . . . ?
B4 B8 B7 B11 -100.8(2) . . . . ?
B3 B8 B7 B11 -138.0(2) . . . . ?
B9 B8 B7 B11 -37.76(18) . . . . ?
B4 B8 B7 B3 37.12(18) . . . . ?
B11 B8 B7 B3 138.0(2) . . . . ?
B9 B8 B7 B3 100.2(2) . . . . ?
C1 C2 B2 B3 38.85(17) . . . . ?
B10 C2 B2 B3 -67.2(2) . . . . ?
B6 C2 B2 B3 -102.9(2) . . . . ?
B5 C2 B2 B3 4.9(3) . . . . ?
B10 C2 B2 C1 -106.0(2) . . . . ?
B6 C2 B2 C1 -141.7(2) . . . . ?
B5 C2 B2 C1 -33.95(18) . . . . ?
C1 C2 B2 B7 101.4(2) . . . . ?
B10 C2 B2 B7 -4.6(3) . . . . ?
B6 C2 B2 B7 -40.27(18) . . . . ?
B5 C2 B2 B7 67.5(2) . . . . ?
C1 C2 B2 B6 141.7(2) . . . . ?
B10 C2 B2 B6 35.7(2) . . . . ?
B5 C2 B2 B6 107.8(2) . . . . ?
C1 B3 B2 C2 -38.02(16) . . . . ?
B4 B3 B2 C2 -1.7(3) . . . . ?
B7 B3 B2 C2 98.5(2) . . . . ?
B8 B3 B2 C2 61.5(2) . . . . ?
B4 B3 B2 C1 36.28(17) . . . . ?
B7 B3 B2 C1 136.5(2) . . . . ?
B8 B3 B2 C1 99.5(2) . . . . ?
C1 B3 B2 B7 -136.5(2) . . . . ?
B4 B3 B2 B7 -100.2(2) . . . . ?
B8 B3 B2 B7 -36.99(18) . . . . ?
C1 B3 B2 B6 -98.6(2) . . . . ?
B4 B3 B2 B6 -62.3(2) . . . . ?
B7 B3 B2 B6 37.89(18) . . . . ?
B8 B3 B2 B6 0.9(2) . . . . ?
B1 C1 B2 C2 -110.97(18) . . . . ?
B5 C1 B2 C2 31.81(18) . . . . ?
B3 C1 B2 C2 134.5(2) . . . . ?
B4 C1 B2 C2 97.19(19) . . . . ?
C2 C1 B2 B3 -134.5(2) . . . . ?
B1 C1 B2 B3 114.48(19) . . . . ?
B5 C1 B2 B3 -102.7(2) . . . . ?
B4 C1 B2 B3 -37.35(18) . . . . ?
C2 C1 B2 B7 -95.7(2) . . . . ?
B1 C1 B2 B7 153.35(18) . . . . ?
B5 C1 B2 B7 -63.9(2) . . . . ?
B3 C1 B2 B7 38.87(19) . . . . ?
B4 C1 B2 B7 1.5(3) . . . . ?
C2 C1 B2 B6 -33.30(18) . . . . ?
B1 C1 B2 B6 -144.27(18) . . . . ?
B5 C1 B2 B6 -1.5(3) . . . . ?
B3 C1 B2 B6 101.2(2) . . . . ?
B4 C1 B2 B6 63.9(2) . . . . ?
B6 B7 B2 C2 39.66(18) . . . . ?
B11 B7 B2 C2 2.6(3) . . . . ?
B3 B7 B2 C2 -97.60(19) . . . . ?
B8 B7 B2 C2 -60.8(2) . . . . ?
B6 B7 B2 B3 137.3(2) . . . . ?
B11 B7 B2 B3 100.2(2) . . . . ?
B8 B7 B2 B3 36.85(19) . . . . ?
B6 B7 B2 C1 99.2(2) . . . . ?
B11 B7 B2 C1 62.2(2) . . . . ?
B3 B7 B2 C1 -38.07(17) . . . . ?
B8 B7 B2 C1 -1.2(3) . . . . ?
B11 B7 B2 B6 -37.02(19) . . . . ?
B3 B7 B2 B6 -137.3(2) . . . . ?
B8 B7 B2 B6 -100.4(2) . . . . ?
B7 B6 B2 C2 -133.2(2) . . . . ?
B11 B6 B2 C2 -95.7(2) . . . . ?
B10 B6 B2 C2 -31.76(18) . . . . ?
C2 B6 B2 B3 94.8(2) . . . . ?
B7 B6 B2 B3 -38.41(18) . . . . ?
B11 B6 B2 B3 -0.9(3) . . . . ?
B10 B6 B2 B3 63.1(2) . . . . ?
C2 B6 B2 C1 32.88(17) . . . . ?
B7 B6 B2 C1 -100.3(2) . . . . ?
B11 B6 B2 C1 -62.8(2) . . . . ?
B10 B6 B2 C1 1.1(3) . . . . ?
C2 B6 B2 B7 133.2(2) . . . . ?
B11 B6 B2 B7 37.52(19) . . . . ?
B10 B6 B2 B7 101.5(2) . . . . ?

loop_
_platon_squeeze_void_nr
_platon_squeeze_void_average_x
_platon_squeeze_void_average_y
_platon_squeeze_void_average_z
_platon_squeeze_void_volume
_platon_squeeze_void_count_electrons
_platon_squeeze_void_content
1 0.000 0.000 0.282 110 37 ' '
2 0.000 0.000 0.718 110 37 ' '
3 0.333 0.667 0.385 110 37 ' '
4 0.333 0.667 0.949 110 37 ' '
5 0.667 0.333 0.051 110 37 ' '
6 0.667 0.333 0.615 110 37 ' '
